data_1577116
loop_
_publ_author_name
'Olguin, Catherine'
'Tabacaru, Christian'
'Besse, Lennart'
'Simon, Martin'
'Golz, Christopher'
'Humanes, Marcos'
'Fernandez-Rodriguez, Manuel A.'
'Garc\'ia-Garc\'ia, Patricia'
'M\"ucke, Maike'
'Mata, Ricardo A.'
'Alcarazo, Manuel'

_publ_section_title
;
 Enantioselective Synthesis of Configurationally Stable [5]helicenes
 Containing 1,2-Azaborine Units
;
_journal_name_full 'Chemical Science'
_journal_paper_doi 10.1039/D6SC02344D
_journal_year 2026
_chemical_absolute_configuration ad
_chemical_formula_moiety 'C H2 Cl2, C45 H34 B N O'
_chemical_formula_sum 'C46 H36 B Cl2 N O'
_chemical_formula_weight 700.47
_space_group_crystal_system monoclinic
_space_group_IT_number 4
_space_group_name_Hall 'P 2yb'
_space_group_name_H-M_alt 'P 1 21 1'
_atom_sites_solution_hydrogens mixed
_atom_sites_solution_primary dual
_audit_creation_date 2024-02-21
_audit_creation_method
;FinalCif V134 by Daniel Kratzert, Freiburg 2024, 
https://dkratzert.de/finalcif.html
;
_audit_update_record
;
2025-11-28 deposited with the CCDC.	2026-04-23 downloaded from the CCDC.
;
_cell_angle_alpha 90
_cell_angle_beta 91.358(2)
_cell_angle_gamma 90
_cell_formula_units_Z 2
_cell_length_a 8.4475(2)
_cell_length_b 12.6614(5)
_cell_length_c 16.7944(5)
_cell_measurement_reflns_used 9853
_cell_measurement_temperature 100.00
_cell_measurement_theta_max 79.632
_cell_measurement_theta_min 2.632
_cell_volume 1795.78(10)
_computing_cell_refinement 'SAINT V8.40B (?, 2016)'
_computing_data_collection 'Bruker BIS V6.2.15/2021-03-16 and APEX4 2022.1-1'
_computing_data_reduction 'SAINT V8.40B (?, 2016)'
_computing_molecular_graphics 'Olex2 1.5 (Dolomanov et al., 2009)'
_computing_publication_material 'Olex2 1.5 (Dolomanov et al., 2009)'
_computing_structure_refinement 'XL  (Sheldrick, 2008)'
_computing_structure_solution 'XT  (Sheldrick, 2015)'
_diffrn_ambient_environment N~2~
_diffrn_ambient_temperature 100.00
_diffrn_detector CPAD
_diffrn_detector_area_resol_mean 7.41
_diffrn_detector_type 'Bruker PHOTON III'
_diffrn_measured_fraction_theta_full 1.000
_diffrn_measured_fraction_theta_max 0.989
_diffrn_measurement_device 'four-circle diffractometer'
_diffrn_measurement_device_type 'Bruker D8 VENTURE dual wavelength Mo/Cu'
_diffrn_measurement_method '\w and \f scans'
_diffrn_measurement_specimen_support 'MiTeGen micromount'
_diffrn_radiation_monochromator 'mirror optics'
_diffrn_radiation_probe x-ray
_diffrn_radiation_type CuK\a
_diffrn_radiation_wavelength 1.54178
_diffrn_reflns_av_R_equivalents 0.0476
_diffrn_reflns_av_unetI/netI 0.0200
_diffrn_reflns_Laue_measured_fraction_full 1.000
_diffrn_reflns_Laue_measured_fraction_max 0.989
_diffrn_reflns_limit_h_max 10
_diffrn_reflns_limit_h_min -10
_diffrn_reflns_limit_k_max 15
_diffrn_reflns_limit_k_min -16
_diffrn_reflns_limit_l_max 21
_diffrn_reflns_limit_l_min -21
_diffrn_reflns_number 70578
_diffrn_reflns_point_group_measured_fraction_full 0.998
_diffrn_reflns_point_group_measured_fraction_max 0.974
_diffrn_reflns_theta_full 67.679
_diffrn_reflns_theta_max 79.808
_diffrn_reflns_theta_min 2.632
_diffrn_source 'microfocus sealed X-ray tube'
_diffrn_source_current 1.0
_diffrn_source_power 0.05
_diffrn_source_type 'Incoatec I\ms'
_diffrn_source_voltage 50.0
_diffrn_standards_number 0
_exptl_absorpt_coefficient_mu 1.911
_exptl_absorpt_correction_T_max 0.9468
_exptl_absorpt_correction_T_min 0.6485
_exptl_absorpt_correction_type numerical
_exptl_absorpt_process_details
;
SADABS-2016/2 (Bruker,2016/2) was used for absorption correction.
wR2(int) was 0.0951 before and 0.0619 after correction.
The Ratio of minimum to maximum transmission is 0.6849.
The \l/2 correction factor is Not present.
;
_exptl_crystal_colour colourless
_exptl_crystal_colour_primary colourless
_exptl_crystal_density_diffrn 1.295
_exptl_crystal_description plate
_exptl_crystal_F_000 732
_exptl_crystal_recrystallization_method 'from dichloromethane.'
_exptl_crystal_size_max 0.365
_exptl_crystal_size_mid 0.142
_exptl_crystal_size_min 0.06
_refine_diff_density_max 0.583
_refine_diff_density_min -0.456
_refine_diff_density_rms 0.038
_refine_ls_abs_structure_details
;
 Flack x determined using 3447 quotients [(I+)-(I-)]/[(I+)+(I-)]
 (Parsons, Flack and Wagner, Acta Cryst. B69 (2013) 249-259).
;
_refine_ls_abs_structure_Flack -0.004(5)
_refine_ls_extinction_coef 0.0026(3)
_refine_ls_extinction_expression Fc^*^=kFc[1+0.001xFc^2^\l^3^/sin(2\q)]^-1/4^
_refine_ls_extinction_method 'SHELXL-2018/3 (Sheldrick 2018)'
_refine_ls_goodness_of_fit_ref 1.030
_refine_ls_hydrogen_treatment mixed
_refine_ls_matrix_type full
_refine_ls_number_parameters 496
_refine_ls_number_reflns 7623
_refine_ls_number_restraints 11
_refine_ls_restrained_S_all 1.030
_refine_ls_R_factor_all 0.0343
_refine_ls_R_factor_gt 0.0337
_refine_ls_shift/su_max 0.000
_refine_ls_shift/su_mean 0.000
_refine_ls_structure_factor_coef Fsqd
_refine_ls_weighting_details 'w=1/[\s^2^(Fo^2^)+(0.0458P)^2^+0.6188P] where P=(Fo^2^+2Fc^2^)/3'
_refine_ls_weighting_scheme calc
_refine_ls_wR_factor_gt 0.0875
_refine_ls_wR_factor_ref 0.0882
_reflns_Friedel_coverage 0.883
_reflns_Friedel_fraction_full 0.996
_reflns_Friedel_fraction_max 0.957
_reflns_number_gt 7490
_reflns_number_total 7623
_reflns_threshold_expression 'I > 2\s(I)'
_cod_data_source_file d6sc02344d2.cif
_cod_data_source_block cu_2251_cg_0m
_cod_database_code 1577116
_olex2_refinement_description
;
1. Fixed Uiso
 At 1.2 times of:
  All C(H) groups, All C(H,H) groups, All C(H,H,H,H,H,H) groups, All N(H) groups
 At 1.5 times of:
  All C(H,H,H) groups
2. Restrained distances
 N1-H1
 0.88 with sigma of 0.02
 Cl1A-C46A \\sim Cl2B-C46B
 with sigma of 0.02
 Cl2A-C46A \\sim Cl1B-C46B
 with sigma of 0.02
 Cl1A-Cl2A \\sim Cl2B-Cl1B
 with sigma of 0.04
3. Uiso/Uaniso restraints and constraints
C46A \\sim C46B: within 2A with sigma of 0.003 and sigma for terminal atoms of
0.009 within 2A
4. Others
 Sof(Cl1B)=Sof(Cl2B)=Sof(C46B)=Sof(H46C)=Sof(H46D)=1-FVAR(1)
 Sof(Cl1A)=Sof(Cl2A)=Sof(C46A)=Sof(H46A)=Sof(H46B)=FVAR(1)
 Sof(H43D)=Sof(H43E)=Sof(H43F)=1-FVAR(2)
 Sof(H43A)=Sof(H43B)=Sof(H43C)=FVAR(2)
5.a Secondary CH2 refined with riding coordinates:
 C46A(H46A,H46B), C46B(H46C,H46D)
5.b Aromatic/amide H refined with riding coordinates:
 C5(H5), C6(H6), C9(H9), C12(H12), C13(H13), C15(H15), C16(H16), C17(H17),
 C18(H18), C19(H19), C20(H20), C23(H23), C24(H24), C26(H26), C27(H27), C28(H28),
  C29(H29), C32(H32), C33(H33), C34(H34), C35(H35), C36(H36), C39(H39), C41(H41)
5.c Disordered Me refined as rotating group:
 C43(H43A,H43B,H43C,H43D,H43E,H43F)
5.d Idealised Me refined as rotating group:
 C44(H44A,H44B,H44C), C45(H45A,H45B,H45C)
;
_olex2_submission_special_instructions 'No special instructions were received'
_shelx_shelxl_version_number 2018/3
_shelx_space_group_comment
;
The symmetry employed for this shelxl refinement is uniquely defined
by the following loop, which should always be used as a source of
symmetry information in preference to the above space-group names.
They are only intended as comments.
;
_shelx_estimated_absorpt_t_min 0.542
_shelx_estimated_absorpt_t_max 0.894
_diffrn_measurement_ambient_temperature_device_make 'Oxford Cryostream 800'

loop_
_space_group_symop_operation_xyz
'x, y, z'
'-x, y+1/2, -z'

loop_
_atom_site_label
_atom_site_type_symbol
_atom_site_fract_x
_atom_site_fract_y
_atom_site_fract_z
_atom_site_U_iso_or_equiv
_atom_site_adp_type
_atom_site_occupancy
_atom_site_site_symmetry_order
_atom_site_calc_flag
_atom_site_refinement_flags_posn
_atom_site_refinement_flags_adp
_atom_site_refinement_flags_occupancy
_atom_site_disorder_assembly
_atom_site_disorder_group
Cl1A Cl 0.4192(3) 0.60586(15) 0.05113(12) 0.0523(5) Uani 0.653(7) 1 d D . P A 1
Cl2A Cl 0.25043(19) 0.75525(19) -0.05025(10) 0.0633(6) Uani 0.653(7) 1 d D . P A 1
C46A C 0.4287(14) 0.7289(9) 0.0029(7) 0.041(2) Uani 0.653(7) 1 d D U P A 1
H46A H 0.517956 0.728956 -0.034231 0.049 Uiso 0.653(7) 1 calc R U P A 1
H46B H 0.448273 0.785191 0.042923 0.049 Uiso 0.653(7) 1 calc R U P A 1
Cl1B Cl 0.2884(9) 0.8269(7) -0.0367(3) 0.132(4) Uani 0.347(7) 1 d D . P A 2
Cl2B Cl 0.3431(10) 0.6203(4) 0.0321(3) 0.0797(18) Uani 0.347(7) 1 d D . P A 2
C46B C 0.428(3) 0.7293(17) -0.0143(17) 0.043(3) Uani 0.347(7) 1 d D U P A 2
H46C H 0.511817 0.759166 0.021140 0.051 Uiso 0.347(7) 1 calc R U P A 2
H46D H 0.477932 0.705976 -0.064049 0.051 Uiso 0.347(7) 1 calc R U P A 2
O1 O 0.51144(18) 0.82777(13) 0.18679(9) 0.0237(3) Uani 1 1 d . . . . .
N1 N 0.2141(2) 0.28917(14) 0.34457(11) 0.0198(4) Uani 1 1 d D . . . .
H1 H 0.143(3) 0.239(2) 0.3420(16) 0.024 Uiso 1 1 d D U . . .
C1 C 0.2137(2) 0.35206(16) 0.41196(12) 0.0181(4) Uani 1 1 d . . . . .
C2 C 0.3175(2) 0.43803(16) 0.41950(12) 0.0163(4) Uani 1 1 d . . . . .
C3 C 0.2831(2) 0.51663(16) 0.47926(12) 0.0163(4) Uani 1 1 d . . . . .
C4 C 0.1856(2) 0.48754(17) 0.54385(12) 0.0174(4) Uani 1 1 d . . . . .
C5 C 0.1017(2) 0.39066(17) 0.53918(12) 0.0198(4) Uani 1 1 d . . . . .
H5 H 0.040647 0.368530 0.582953 0.024 Uiso 1 1 calc R U . . .
C6 C 0.1071(2) 0.32861(17) 0.47272(13) 0.0198(4) Uani 1 1 d . . . . .
H6 H 0.038709 0.269345 0.467491 0.024 Uiso 1 1 calc R U . . .
C7 C 0.1653(2) 0.55864(17) 0.61058(12) 0.0179(4) Uani 1 1 d . . . . .
C8 C 0.2318(2) 0.66050(17) 0.60692(12) 0.0185(4) Uani 1 1 d . . . . .
C9 C 0.3062(2) 0.69338(17) 0.53578(12) 0.0189(4) Uani 1 1 d . . . . .
H9 H 0.340632 0.764575 0.531821 0.023 Uiso 1 1 calc R U . . .
C10 C 0.3304(2) 0.62697(16) 0.47293(11) 0.0164(4) Uani 1 1 d . . . . .
C11 C 0.3830(2) 0.67657(15) 0.39742(12) 0.0166(4) Uani 1 1 d . . . . .
C12 C 0.3082(2) 0.65425(16) 0.32478(12) 0.0170(4) Uani 1 1 d . . . . .
H12 H 0.224255 0.604286 0.322845 0.020 Uiso 1 1 calc R U . . .
C13 C 0.3534(2) 0.70346(17) 0.25482(12) 0.0193(4) Uani 1 1 d . . . . .
H13 H 0.302529 0.686064 0.205493 0.023 Uiso 1 1 calc R U . . .
C14 C 0.4734(2) 0.77816(17) 0.25783(12) 0.0197(4) Uani 1 1 d . . . . .
C15 C 0.5471(2) 0.80493(17) 0.33011(13) 0.0215(4) Uani 1 1 d . . . . .
H15 H 0.626791 0.857853 0.332225 0.026 Uiso 1 1 calc R U . . .
C16 C 0.5027(2) 0.75343(17) 0.39892(12) 0.0197(4) Uani 1 1 d . . . . .
H16 H 0.554461 0.770509 0.448094 0.024 Uiso 1 1 calc R U . . .
C17 C 0.2148(2) 0.73203(18) 0.67069(13) 0.0221(4) Uani 1 1 d . . . . .
H17 H 0.259594 0.800674 0.667523 0.026 Uiso 1 1 calc R U . . .
C18 C 0.1339(3) 0.70305(19) 0.73731(13) 0.0250(4) Uani 1 1 d . . . . .
H18 H 0.123604 0.751207 0.780263 0.030 Uiso 1 1 calc R U . . .
C19 C 0.0665(3) 0.60192(19) 0.74154(13) 0.0243(4) Uani 1 1 d . . . . .
H19 H 0.010172 0.581906 0.787458 0.029 Uiso 1 1 calc R U . . .
C20 C 0.0812(2) 0.53152(18) 0.67972(13) 0.0221(4) Uani 1 1 d . . . . .
H20 H 0.034281 0.463578 0.683441 0.026 Uiso 1 1 calc R U . . .
C21 C 0.4488(2) 0.44531(16) 0.36381(12) 0.0171(4) Uani 1 1 d . . . . .
C22 C 0.4317(2) 0.39647(16) 0.28869(12) 0.0182(4) Uani 1 1 d . . . . .
C23 C 0.5444(2) 0.41831(17) 0.22905(12) 0.0198(4) Uani 1 1 d . . . . .
H23 H 0.529301 0.388913 0.177384 0.024 Uiso 1 1 calc R U . . .
C24 C 0.6732(2) 0.48036(17) 0.24445(12) 0.0202(4) Uani 1 1 d . . . . .
H24 H 0.740126 0.500398 0.202369 0.024 Uiso 1 1 calc R U . . .
C25 C 0.7076(2) 0.51525(16) 0.32364(13) 0.0190(4) Uani 1 1 d . . . . .
C26 C 0.8540(2) 0.56465(17) 0.34354(13) 0.0213(4) Uani 1 1 d . . . . .
H26 H 0.925445 0.581293 0.302521 0.026 Uiso 1 1 calc R U . . .
C27 C 0.8942(2) 0.58877(18) 0.42103(14) 0.0226(4) Uani 1 1 d . . . . .
H27 H 0.991581 0.623208 0.433403 0.027 Uiso 1 1 calc R U . . .
C28 C 0.7901(2) 0.56220(17) 0.48206(13) 0.0213(4) Uani 1 1 d . . . . .
H28 H 0.820231 0.575830 0.535950 0.026 Uiso 1 1 calc R U . . .
C29 C 0.6460(2) 0.51693(17) 0.46487(12) 0.0188(4) Uani 1 1 d . . . . .
H29 H 0.577299 0.500036 0.506979 0.023 Uiso 1 1 calc R U . . .
C30 C 0.5980(2) 0.49487(15) 0.38491(12) 0.0169(4) Uani 1 1 d . . . . .
C31 C 0.6705(3) 0.83933(18) 0.16962(13) 0.0228(4) Uani 1 1 d . . . . .
C32 C 0.7850(3) 0.7688(2) 0.19638(16) 0.0316(5) Uani 1 1 d . . . . .
H32 H 0.757231 0.710388 0.228695 0.038 Uiso 1 1 calc R U . . .
C33 C 0.9411(3) 0.7847(3) 0.17527(18) 0.0413(6) Uani 1 1 d . . . . .
H33 H 1.020770 0.737183 0.193828 0.050 Uiso 1 1 calc R U . . .
C34 C 0.9822(3) 0.8691(3) 0.12750(17) 0.0397(6) Uani 1 1 d . . . . .
H34 H 1.089414 0.879813 0.113712 0.048 Uiso 1 1 calc R U . . .
C35 C 0.8665(3) 0.9370(2) 0.10028(15) 0.0355(6) Uani 1 1 d . . . . .
H35 H 0.894070 0.994385 0.066935 0.043 Uiso 1 1 calc R U . . .
C36 C 0.7095(3) 0.92295(19) 0.12081(13) 0.0275(5) Uani 1 1 d . . . . .
H36 H 0.630023 0.970168 0.101577 0.033 Uiso 1 1 calc R U . . .
C37 C 0.2760(2) 0.24464(18) 0.19787(13) 0.0215(4) Uani 1 1 d . . . . .
C38 C 0.1929(3) 0.2916(2) 0.13357(14) 0.0295(5) Uani 1 1 d . . . . .
C39 C 0.1616(3) 0.2332(3) 0.06461(15) 0.0402(7) Uani 1 1 d . . . . .
H39 H 0.105350 0.265561 0.021450 0.048 Uiso 1 1 calc R U . . .
C40 C 0.2103(4) 0.1294(3) 0.05741(15) 0.0422(7) Uani 1 1 d . . . . .
C41 C 0.2932(3) 0.0834(2) 0.12082(15) 0.0347(6) Uani 1 1 d . . . . .
H41 H 0.327763 0.012314 0.116478 0.042 Uiso 1 1 calc R U . . .
C42 C 0.3268(3) 0.13933(18) 0.19072(14) 0.0247(5) Uani 1 1 d . . . . .
C43 C 0.4151(3) 0.0848(2) 0.25805(17) 0.0346(6) Uani 1 1 d . . . . .
H43A H 0.522402 0.113891 0.263107 0.041 Uiso 0.50(3) 1 calc R U P . .
H43B H 0.421075 0.008932 0.246980 0.041 Uiso 0.50(3) 1 calc R U P . .
H43C H 0.359347 0.096144 0.307836 0.041 Uiso 0.50(3) 1 calc R U P . .
H43D H 0.346147 0.032087 0.282175 0.041 Uiso 0.50(3) 1 calc R U P . .
H43E H 0.447474 0.137046 0.298302 0.041 Uiso 0.50(3) 1 calc R U P . .
H43F H 0.509202 0.049834 0.237446 0.041 Uiso 0.50(3) 1 calc R U P . .
C44 C 0.1754(6) 0.0693(4) -0.01917(18) 0.0737(14) Uani 1 1 d . . . . .
H44A H 0.261078 0.081285 -0.056485 0.111 Uiso 1 1 calc R U . . .
H44B H 0.075182 0.094204 -0.042981 0.111 Uiso 1 1 calc R U . . .
H44C H 0.167569 -0.006286 -0.007495 0.111 Uiso 1 1 calc R U . . .
C45 C 0.1333(3) 0.4037(2) 0.13990(18) 0.0414(7) Uani 1 1 d . . . . .
H45A H 0.055728 0.407999 0.182243 0.062 Uiso 1 1 calc R U . . .
H45B H 0.083184 0.424812 0.089142 0.062 Uiso 1 1 calc R U . . .
H45C H 0.222349 0.450926 0.152408 0.062 Uiso 1 1 calc R U . . .
B1 B 0.3044(3) 0.31040(18) 0.27678(14) 0.0194(4) Uani 1 1 d . . . . .

loop_
_atom_site_aniso_label
_atom_site_aniso_U_11
_atom_site_aniso_U_22
_atom_site_aniso_U_33
_atom_site_aniso_U_23
_atom_site_aniso_U_13
_atom_site_aniso_U_12
Cl1A 0.0766(12) 0.0471(8) 0.0339(7) -0.0023(6) 0.0151(7) 0.0047(8)
Cl2A 0.0529(8) 0.0695(13) 0.0664(9) -0.0039(8) -0.0253(7) 0.0064(7)
C46A 0.0367(19) 0.046(2) 0.040(6) -0.005(3) 0.003(3) 0.0058(18)
Cl1B 0.150(5) 0.157(7) 0.092(3) 0.062(4) 0.083(3) 0.115(5)
Cl2B 0.124(5) 0.054(2) 0.062(2) -0.0215(18) 0.028(3) -0.030(3)
C46B 0.038(3) 0.045(3) 0.045(7) -0.003(4) 0.005(4) 0.004(3)
O1 0.0199(7) 0.0264(8) 0.0248(7) 0.0080(6) 0.0038(6) -0.0009(6)
N1 0.0214(8) 0.0160(8) 0.0219(9) -0.0013(7) -0.0019(6) -0.0035(7)
C1 0.0184(9) 0.0166(10) 0.0191(9) 0.0006(8) -0.0026(7) 0.0011(7)
C2 0.0168(9) 0.0147(9) 0.0172(9) 0.0013(7) -0.0025(7) 0.0001(7)
C3 0.0144(8) 0.0175(10) 0.0169(9) 0.0008(7) -0.0030(7) 0.0010(7)
C4 0.0158(8) 0.0179(9) 0.0183(9) 0.0022(7) -0.0012(7) 0.0022(7)
C5 0.0193(9) 0.0200(10) 0.0202(9) 0.0045(8) 0.0021(7) -0.0018(8)
C6 0.0187(9) 0.0160(10) 0.0245(10) 0.0030(8) -0.0013(7) -0.0030(7)
C7 0.0151(9) 0.0205(10) 0.0180(9) 0.0019(8) -0.0015(7) 0.0020(7)
C8 0.0153(9) 0.0202(10) 0.0199(9) -0.0003(8) -0.0018(7) 0.0026(7)
C9 0.0156(9) 0.0182(10) 0.0227(10) -0.0001(8) -0.0015(7) -0.0017(7)
C10 0.0139(8) 0.0173(9) 0.0178(9) 0.0014(8) -0.0015(7) 0.0009(7)
C11 0.0159(9) 0.0142(9) 0.0198(9) 0.0014(7) 0.0019(7) 0.0024(7)
C12 0.0138(8) 0.0158(9) 0.0214(9) 0.0000(7) 0.0005(7) 0.0013(7)
C13 0.0160(8) 0.0210(10) 0.0208(9) 0.0010(8) -0.0016(7) 0.0022(7)
C14 0.0195(9) 0.0174(10) 0.0223(10) 0.0051(8) 0.0023(7) 0.0015(8)
C15 0.0204(9) 0.0176(10) 0.0265(11) 0.0018(8) 0.0008(8) -0.0021(8)
C16 0.0196(9) 0.0187(10) 0.0206(10) -0.0015(8) -0.0013(7) -0.0020(8)
C17 0.0201(9) 0.0240(11) 0.0220(10) -0.0020(8) -0.0002(8) -0.0004(8)
C18 0.0234(10) 0.0290(12) 0.0226(10) -0.0053(9) 0.0012(8) 0.0041(8)
C19 0.0236(10) 0.0295(12) 0.0199(10) 0.0038(9) 0.0043(8) 0.0047(9)
C20 0.0214(10) 0.0227(10) 0.0222(10) 0.0029(8) 0.0017(8) 0.0026(8)
C21 0.0182(9) 0.0130(9) 0.0200(9) 0.0010(7) -0.0006(7) 0.0020(7)
C22 0.0201(9) 0.0147(9) 0.0197(10) 0.0003(7) -0.0019(7) 0.0015(7)
C23 0.0229(10) 0.0186(10) 0.0180(9) 0.0008(8) -0.0004(8) 0.0022(8)
C24 0.0207(9) 0.0189(10) 0.0211(10) 0.0005(8) 0.0013(8) 0.0019(8)
C25 0.0171(9) 0.0146(9) 0.0252(10) 0.0005(8) -0.0003(8) 0.0022(7)
C26 0.0166(9) 0.0190(10) 0.0284(11) 0.0016(8) 0.0015(8) 0.0018(8)
C27 0.0149(9) 0.0215(10) 0.0313(11) -0.0026(9) -0.0027(8) 0.0008(7)
C28 0.0184(9) 0.0217(10) 0.0235(10) -0.0030(8) -0.0040(8) 0.0031(8)
C29 0.0167(9) 0.0174(9) 0.0221(10) 0.0002(8) -0.0003(7) 0.0045(7)
C30 0.0169(9) 0.0112(9) 0.0226(10) -0.0002(7) -0.0002(7) 0.0033(7)
C31 0.0217(10) 0.0227(11) 0.0242(10) -0.0026(9) 0.0048(8) -0.0025(8)
C32 0.0238(11) 0.0316(13) 0.0398(13) 0.0058(11) 0.0071(9) 0.0030(9)
C33 0.0243(12) 0.0484(17) 0.0515(16) 0.0001(13) 0.0084(11) 0.0062(11)
C34 0.0267(12) 0.0543(17) 0.0387(14) -0.0114(12) 0.0132(10) -0.0129(12)
C35 0.0399(14) 0.0380(14) 0.0292(12) -0.0051(10) 0.0128(10) -0.0158(11)
C36 0.0329(12) 0.0265(12) 0.0235(11) -0.0009(9) 0.0067(9) -0.0056(9)
C37 0.0211(9) 0.0235(10) 0.0200(10) -0.0007(8) 0.0004(7) -0.0056(8)
C38 0.0282(11) 0.0363(13) 0.0237(11) 0.0045(10) -0.0036(9) -0.0100(10)
C39 0.0433(14) 0.0569(18) 0.0201(11) 0.0053(11) -0.0060(10) -0.0249(13)
C40 0.0522(16) 0.0522(17) 0.0226(11) -0.0110(11) 0.0102(11) -0.0334(14)
C41 0.0378(13) 0.0333(14) 0.0339(13) -0.0148(11) 0.0167(10) -0.0164(11)
C42 0.0232(10) 0.0235(11) 0.0277(11) -0.0061(9) 0.0059(8) -0.0054(8)
C43 0.0370(13) 0.0210(12) 0.0455(14) -0.0066(10) -0.0029(11) 0.0041(10)
C44 0.108(3) 0.090(3) 0.0249(14) -0.0233(16) 0.0187(16) -0.065(3)
C45 0.0413(14) 0.0362(15) 0.0460(16) 0.0156(13) -0.0169(12) -0.0024(12)
B1 0.0212(11) 0.0160(11) 0.0209(11) 0.0011(9) -0.0035(8) 0.0019(8)

loop_
_atom_type_symbol
_atom_type_description
_atom_type_scat_dispersion_real
_atom_type_scat_dispersion_imag
_atom_type_scat_source
C C 0.0181 0.0091 'International Tables Vol C Tables 4.2.6.8 and 6.1.1.4'
H H 0.0000 0.0000 'International Tables Vol C Tables 4.2.6.8 and 6.1.1.4'
B B 0.0090 0.0039 'International Tables Vol C Tables 4.2.6.8 and 6.1.1.4'
Cl Cl 0.3639 0.7018 'International Tables Vol C Tables 4.2.6.8 and 6.1.1.4'
N N 0.0311 0.0180 'International Tables Vol C Tables 4.2.6.8 and 6.1.1.4'
O O 0.0492 0.0322 'International Tables Vol C Tables 4.2.6.8 and 6.1.1.4'

loop_
_geom_angle_atom_site_label_1
_geom_angle_atom_site_label_2
_geom_angle_atom_site_label_3
_geom_angle
_geom_angle_site_symmetry_1
_geom_angle_site_symmetry_3
_geom_angle_publ_flag
Cl1A C46A Cl2A 110.6(7) . . ?
Cl1A C46A H46A 109.5 . . ?
Cl1A C46A H46B 109.5 . . ?
Cl2A C46A H46A 109.5 . . ?
Cl2A C46A H46B 109.5 . . ?
H46A C46A H46B 108.1 . . ?
Cl1B C46B Cl2B 112.0(13) . . ?
Cl1B C46B H46C 109.2 . . ?
Cl1B C46B H46D 109.2 . . ?
Cl2B C46B H46C 109.2 . . ?
Cl2B C46B H46D 109.2 . . ?
H46C C46B H46D 107.9 . . ?
C31 O1 C14 117.99(17) . . ?
C1 N1 H1 116.1(18) . . ?
C1 N1 B1 124.21(18) . . ?
B1 N1 H1 119.0(18) . . ?
N1 C1 C2 120.45(18) . . ?
N1 C1 C6 119.06(18) . . ?
C2 C1 C6 120.50(18) . . ?
C1 C2 C3 117.47(17) . . ?
C1 C2 C21 118.10(18) . . ?
C3 C2 C21 124.35(18) . . ?
C2 C3 C10 123.28(17) . . ?
C4 C3 C2 118.60(18) . . ?
C4 C3 C10 117.85(18) . . ?
C3 C4 C7 120.55(19) . . ?
C5 C4 C3 118.58(19) . . ?
C5 C4 C7 120.76(18) . . ?
C4 C5 H5 119.5 . . ?
C6 C5 C4 121.06(19) . . ?
C6 C5 H5 119.5 . . ?
C1 C6 H6 119.8 . . ?
C5 C6 C1 120.35(19) . . ?
C5 C6 H6 119.8 . . ?
C8 C7 C4 118.68(18) . . ?
C8 C7 C20 117.74(19) . . ?
C20 C7 C4 123.58(19) . . ?
C7 C8 C9 119.22(19) . . ?
C7 C8 C17 120.41(19) . . ?
C17 C8 C9 120.2(2) . . ?
C8 C9 H9 118.5 . . ?
C10 C9 C8 122.95(19) . . ?
C10 C9 H9 118.5 . . ?
C3 C10 C11 123.57(17) . . ?
C9 C10 C3 119.11(18) . . ?
C9 C10 C11 116.73(18) . . ?
C12 C11 C10 121.47(17) . . ?
C12 C11 C16 118.00(18) . . ?
C16 C11 C10 120.37(18) . . ?
C11 C12 H12 119.3 . . ?
C11 C12 C13 121.47(18) . . ?
C13 C12 H12 119.3 . . ?
C12 C13 H13 120.3 . . ?
C14 C13 C12 119.33(19) . . ?
C14 C13 H13 120.3 . . ?
O1 C14 C15 121.99(18) . . ?
C13 C14 O1 117.36(19) . . ?
C13 C14 C15 120.59(19) . . ?
C14 C15 H15 120.4 . . ?
C16 C15 C14 119.23(19) . . ?
C16 C15 H15 120.4 . . ?
C11 C16 H16 119.3 . . ?
C15 C16 C11 121.34(19) . . ?
C15 C16 H16 119.3 . . ?
C8 C17 H17 119.8 . . ?
C18 C17 C8 120.5(2) . . ?
C18 C17 H17 119.8 . . ?
C17 C18 H18 120.2 . . ?
C17 C18 C19 119.6(2) . . ?
C19 C18 H18 120.2 . . ?
C18 C19 H19 119.7 . . ?
C20 C19 C18 120.6(2) . . ?
C20 C19 H19 119.7 . . ?
C7 C20 H20 119.4 . . ?
C19 C20 C7 121.1(2) . . ?
C19 C20 H20 119.4 . . ?
C22 C21 C2 118.59(18) . . ?
C22 C21 C30 118.74(18) . . ?
C30 C21 C2 122.56(18) . . ?
C21 C22 C23 119.19(18) . . ?
C21 C22 B1 118.90(18) . . ?
C23 C22 B1 121.44(18) . . ?
C22 C23 H23 119.3 . . ?
C24 C23 C22 121.50(19) . . ?
C24 C23 H23 119.3 . . ?
C23 C24 H24 120.0 . . ?
C23 C24 C25 120.04(19) . . ?
C25 C24 H24 120.0 . . ?
C26 C25 C24 120.93(19) . . ?
C26 C25 C30 119.21(19) . . ?
C30 C25 C24 119.76(18) . . ?
C25 C26 H26 119.5 . . ?
C27 C26 C25 121.1(2) . . ?
C27 C26 H26 119.5 . . ?
C26 C27 H27 120.2 . . ?
C26 C27 C28 119.58(19) . . ?
C28 C27 H27 120.2 . . ?
C27 C28 H28 119.5 . . ?
C29 C28 C27 120.9(2) . . ?
C29 C28 H28 119.5 . . ?
C28 C29 H29 119.5 . . ?
C28 C29 C30 120.92(19) . . ?
C30 C29 H29 119.5 . . ?
C25 C30 C21 118.69(18) . . ?
C29 C30 C21 123.04(18) . . ?
C29 C30 C25 118.08(18) . . ?
C32 C31 O1 122.5(2) . . ?
C36 C31 O1 116.7(2) . . ?
C36 C31 C32 120.8(2) . . ?
C31 C32 H32 120.5 . . ?
C31 C32 C33 119.0(2) . . ?
C33 C32 H32 120.5 . . ?
C32 C33 H33 119.6 . . ?
C34 C33 C32 120.8(3) . . ?
C34 C33 H33 119.6 . . ?
C33 C34 H34 120.3 . . ?
C35 C34 C33 119.3(2) . . ?
C35 C34 H34 120.3 . . ?
C34 C35 H35 119.5 . . ?
C34 C35 C36 120.9(2) . . ?
C36 C35 H35 119.5 . . ?
C31 C36 C35 119.2(2) . . ?
C31 C36 H36 120.4 . . ?
C35 C36 H36 120.4 . . ?
C38 C37 C42 118.9(2) . . ?
C38 C37 B1 119.0(2) . . ?
C42 C37 B1 122.1(2) . . ?
C37 C38 C45 120.3(2) . . ?
C39 C38 C37 119.7(3) . . ?
C39 C38 C45 120.0(2) . . ?
C38 C39 H39 119.2 . . ?
C40 C39 C38 121.7(3) . . ?
C40 C39 H39 119.2 . . ?
C39 C40 C41 118.5(2) . . ?
C39 C40 C44 119.9(3) . . ?
C41 C40 C44 121.6(3) . . ?
C40 C41 H41 119.3 . . ?
C40 C41 C42 121.4(3) . . ?
C42 C41 H41 119.3 . . ?
C37 C42 C43 121.1(2) . . ?
C41 C42 C37 119.8(2) . . ?
C41 C42 C43 119.1(2) . . ?
C42 C43 H43A 109.5 . . ?
C42 C43 H43B 109.5 . . ?
C42 C43 H43C 109.5 . . ?
C42 C43 H43D 109.5 . . ?
C42 C43 H43E 109.5 . . ?
C42 C43 H43F 109.5 . . ?
H43A C43 H43B 109.5 . . ?
H43A C43 H43C 109.5 . . ?
H43A C43 H43D 141.1 . . ?
H43A C43 H43E 56.3 . . ?
H43A C43 H43F 56.3 . . ?
H43B C43 H43C 109.5 . . ?
H43B C43 H43D 56.3 . . ?
H43B C43 H43E 141.1 . . ?
H43B C43 H43F 56.3 . . ?
H43C C43 H43D 56.3 . . ?
H43C C43 H43E 56.3 . . ?
H43C C43 H43F 141.1 . . ?
H43D C43 H43E 109.5 . . ?
H43D C43 H43F 109.5 . . ?
H43E C43 H43F 109.5 . . ?
C40 C44 H44A 109.5 . . ?
C40 C44 H44B 109.5 . . ?
C40 C44 H44C 109.5 . . ?
H44A C44 H44B 109.5 . . ?
H44A C44 H44C 109.5 . . ?
H44B C44 H44C 109.5 . . ?
C38 C45 H45A 109.5 . . ?
C38 C45 H45B 109.5 . . ?
C38 C45 H45C 109.5 . . ?
H45A C45 H45B 109.5 . . ?
H45A C45 H45C 109.5 . . ?
H45B C45 H45C 109.5 . . ?
N1 B1 C22 114.77(19) . . ?
N1 B1 C37 120.17(19) . . ?
C22 B1 C37 125.02(19) . . ?

loop_
_geom_bond_atom_site_label_1
_geom_bond_atom_site_label_2
_geom_bond_distance
_geom_bond_site_symmetry_2
_geom_bond_publ_flag
Cl1A C46A 1.759(9) . ?
Cl2A C46A 1.765(11) . ?
C46A H46A 0.9900 . ?
C46A H46B 0.9900 . ?
Cl1B C46B 1.743(19) . ?
Cl2B C46B 1.746(19) . ?
C46B H46C 0.9900 . ?
C46B H46D 0.9900 . ?
O1 C14 1.392(2) . ?
O1 C31 1.388(2) . ?
N1 H1 0.87(2) . ?
N1 C1 1.384(3) . ?
N1 B1 1.411(3) . ?
C1 C2 1.402(3) . ?
C1 C6 1.408(3) . ?
C2 C3 1.448(3) . ?
C2 C21 1.471(3) . ?
C3 C4 1.426(3) . ?
C3 C10 1.458(3) . ?
C4 C5 1.418(3) . ?
C4 C7 1.451(3) . ?
C5 H5 0.9500 . ?
C5 C6 1.367(3) . ?
C6 H6 0.9500 . ?
C7 C8 1.409(3) . ?
C7 C20 1.418(3) . ?
C8 C9 1.425(3) . ?
C8 C17 1.412(3) . ?
C9 H9 0.9500 . ?
C9 C10 1.369(3) . ?
C10 C11 1.492(3) . ?
C11 C12 1.390(3) . ?
C11 C16 1.404(3) . ?
C12 H12 0.9500 . ?
C12 C13 1.391(3) . ?
C13 H13 0.9500 . ?
C13 C14 1.387(3) . ?
C14 C15 1.393(3) . ?
C15 H15 0.9500 . ?
C15 C16 1.386(3) . ?
C16 H16 0.9500 . ?
C17 H17 0.9500 . ?
C17 C18 1.375(3) . ?
C18 H18 0.9500 . ?
C18 C19 1.404(3) . ?
C19 H19 0.9500 . ?
C19 C20 1.376(3) . ?
C20 H20 0.9500 . ?
C21 C22 1.409(3) . ?
C21 C30 1.444(3) . ?
C22 C23 1.425(3) . ?
C22 B1 1.540(3) . ?
C23 H23 0.9500 . ?
C23 C24 1.362(3) . ?
C24 H24 0.9500 . ?
C24 C25 1.425(3) . ?
C25 C26 1.419(3) . ?
C25 C30 1.424(3) . ?
C26 H26 0.9500 . ?
C26 C27 1.371(3) . ?
C27 H27 0.9500 . ?
C27 C28 1.407(3) . ?
C28 H28 0.9500 . ?
C28 C29 1.370(3) . ?
C29 H29 0.9500 . ?
C29 C30 1.421(3) . ?
C31 C32 1.384(3) . ?
C31 C36 1.384(3) . ?
C32 H32 0.9500 . ?
C32 C33 1.389(3) . ?
C33 H33 0.9500 . ?
C33 C34 1.385(4) . ?
C34 H34 0.9500 . ?
C34 C35 1.372(4) . ?
C35 H35 0.9500 . ?
C35 C36 1.389(3) . ?
C36 H36 0.9500 . ?
C37 C38 1.406(3) . ?
C37 C42 1.407(3) . ?
C37 B1 1.579(3) . ?
C38 C39 1.394(4) . ?
C38 C45 1.511(4) . ?
C39 H39 0.9500 . ?
C39 C40 1.383(5) . ?
C40 C41 1.389(4) . ?
C40 C44 1.517(4) . ?
C41 H41 0.9500 . ?
C41 C42 1.394(3) . ?
C42 C43 1.508(4) . ?
C43 H43A 0.9800 . ?
C43 H43B 0.9800 . ?
C43 H43C 0.9800 . ?
C43 H43D 0.9800 . ?
C43 H43E 0.9800 . ?
C43 H43F 0.9800 . ?
C44 H44A 0.9800 . ?
C44 H44B 0.9800 . ?
C44 H44C 0.9800 . ?
C45 H45A 0.9800 . ?
C45 H45B 0.9800 . ?
C45 H45C 0.9800 . ?

loop_
_geom_torsion_atom_site_label_1
_geom_torsion_atom_site_label_2
_geom_torsion_atom_site_label_3
_geom_torsion_atom_site_label_4
_geom_torsion
_geom_torsion_site_symmetry_1
_geom_torsion_site_symmetry_2
_geom_torsion_site_symmetry_3
_geom_torsion_site_symmetry_4
_geom_torsion_publ_flag
O1 C14 C15 C16 179.28(19) . . . . ?
O1 C31 C32 C33 178.7(2) . . . . ?
O1 C31 C36 C35 -178.6(2) . . . . ?
N1 C1 C2 C3 163.47(18) . . . . ?
N1 C1 C2 C21 -13.5(3) . . . . ?
N1 C1 C6 C5 -178.60(19) . . . . ?
C1 N1 B1 C22 12.4(3) . . . . ?
C1 N1 B1 C37 -170.03(19) . . . . ?
C1 C2 C3 C4 21.6(3) . . . . ?
C1 C2 C3 C10 -152.26(19) . . . . ?
C1 C2 C21 C22 25.7(3) . . . . ?
C1 C2 C21 C30 -150.39(19) . . . . ?
C2 C1 C6 C5 1.2(3) . . . . ?
C2 C3 C4 C5 -12.1(3) . . . . ?
C2 C3 C4 C7 171.65(17) . . . . ?
C2 C3 C10 C9 -173.78(18) . . . . ?
C2 C3 C10 C11 15.3(3) . . . . ?
C2 C21 C22 C23 168.88(18) . . . . ?
C2 C21 C22 B1 -18.8(3) . . . . ?
C2 C21 C30 C25 -168.96(18) . . . . ?
C2 C21 C30 C29 16.1(3) . . . . ?
C3 C2 C21 C22 -151.03(19) . . . . ?
C3 C2 C21 C30 32.9(3) . . . . ?
C3 C4 C5 C6 -3.3(3) . . . . ?
C3 C4 C7 C8 5.8(3) . . . . ?
C3 C4 C7 C20 -174.52(19) . . . . ?
C3 C10 C11 C12 40.6(3) . . . . ?
C3 C10 C11 C16 -144.08(19) . . . . ?
C4 C3 C10 C9 12.3(3) . . . . ?
C4 C3 C10 C11 -158.59(18) . . . . ?
C4 C5 C6 C1 9.0(3) . . . . ?
C4 C7 C8 C9 4.7(3) . . . . ?
C4 C7 C8 C17 -179.94(19) . . . . ?
C4 C7 C20 C19 179.60(19) . . . . ?
C5 C4 C7 C8 -170.47(18) . . . . ?
C5 C4 C7 C20 9.3(3) . . . . ?
C6 C1 C2 C3 -16.3(3) . . . . ?
C6 C1 C2 C21 166.68(18) . . . . ?
C7 C4 C5 C6 173.01(19) . . . . ?
C7 C8 C9 C10 -6.6(3) . . . . ?
C7 C8 C17 C18 0.3(3) . . . . ?
C8 C7 C20 C19 -0.7(3) . . . . ?
C8 C9 C10 C3 -2.1(3) . . . . ?
C8 C9 C10 C11 169.42(18) . . . . ?
C8 C17 C18 C19 -0.6(3) . . . . ?
C9 C8 C17 C18 175.7(2) . . . . ?
C9 C10 C11 C12 -130.5(2) . . . . ?
C9 C10 C11 C16 44.8(3) . . . . ?
C10 C3 C4 C5 162.15(18) . . . . ?
C10 C3 C4 C7 -14.2(3) . . . . ?
C10 C11 C12 C13 177.58(18) . . . . ?
C10 C11 C16 C15 -176.23(19) . . . . ?
C11 C12 C13 C14 -1.4(3) . . . . ?
C12 C11 C16 C15 -0.8(3) . . . . ?
C12 C13 C14 O1 -178.04(17) . . . . ?
C12 C13 C14 C15 -0.8(3) . . . . ?
C13 C14 C15 C16 2.2(3) . . . . ?
C14 O1 C31 C32 29.6(3) . . . . ?
C14 O1 C31 C36 -153.3(2) . . . . ?
C14 C15 C16 C11 -1.4(3) . . . . ?
C16 C11 C12 C13 2.2(3) . . . . ?
C17 C8 C9 C10 178.01(19) . . . . ?
C17 C18 C19 C20 0.2(3) . . . . ?
C18 C19 C20 C7 0.4(3) . . . . ?
C20 C7 C8 C9 -175.08(19) . . . . ?
C20 C7 C8 C17 0.3(3) . . . . ?
C21 C2 C3 C4 -161.62(19) . . . . ?
C21 C2 C3 C10 24.5(3) . . . . ?
C21 C22 C23 C24 3.9(3) . . . . ?
C21 C22 B1 N1 0.5(3) . . . . ?
C21 C22 B1 C37 -176.9(2) . . . . ?
C22 C21 C30 C25 14.9(3) . . . . ?
C22 C21 C30 C29 -160.00(19) . . . . ?
C22 C23 C24 C25 7.2(3) . . . . ?
C23 C22 B1 N1 172.62(19) . . . . ?
C23 C22 B1 C37 -4.8(3) . . . . ?
C23 C24 C25 C26 169.4(2) . . . . ?
C23 C24 C25 C30 -6.9(3) . . . . ?
C24 C25 C26 C27 -173.4(2) . . . . ?
C24 C25 C30 C21 -4.2(3) . . . . ?
C24 C25 C30 C29 171.01(19) . . . . ?
C25 C26 C27 C28 1.3(3) . . . . ?
C26 C25 C30 C21 179.52(18) . . . . ?
C26 C25 C30 C29 -5.3(3) . . . . ?
C26 C27 C28 C29 -3.0(3) . . . . ?
C27 C28 C29 C30 0.4(3) . . . . ?
C28 C29 C30 C21 178.69(19) . . . . ?
C28 C29 C30 C25 3.7(3) . . . . ?
C30 C21 C22 C23 -14.9(3) . . . . ?
C30 C21 C22 B1 157.45(18) . . . . ?
C30 C25 C26 C27 2.9(3) . . . . ?
C31 O1 C14 C13 -135.5(2) . . . . ?
C31 O1 C14 C15 47.3(3) . . . . ?
C31 C32 C33 C34 -0.7(4) . . . . ?
C32 C31 C36 C35 -1.5(4) . . . . ?
C32 C33 C34 C35 -0.6(4) . . . . ?
C33 C34 C35 C36 0.8(4) . . . . ?
C34 C35 C36 C31 0.2(4) . . . . ?
C36 C31 C32 C33 1.7(4) . . . . ?
C37 C38 C39 C40 0.0(4) . . . . ?
C38 C37 C42 C41 -0.4(3) . . . . ?
C38 C37 C42 C43 -179.5(2) . . . . ?
C38 C37 B1 N1 104.3(2) . . . . ?
C38 C37 B1 C22 -78.5(3) . . . . ?
C38 C39 C40 C41 -0.4(4) . . . . ?
C38 C39 C40 C44 -179.2(3) . . . . ?
C39 C40 C41 C42 0.3(4) . . . . ?
C40 C41 C42 C37 0.1(3) . . . . ?
C40 C41 C42 C43 179.1(2) . . . . ?
C42 C37 C38 C39 0.4(3) . . . . ?
C42 C37 C38 C45 178.6(2) . . . . ?
C42 C37 B1 N1 -73.6(3) . . . . ?
C42 C37 B1 C22 103.7(2) . . . . ?
C44 C40 C41 C42 179.2(2) . . . . ?
C45 C38 C39 C40 -178.2(2) . . . . ?
B1 N1 C1 C2 -6.0(3) . . . . ?
B1 N1 C1 C6 173.84(19) . . . . ?
B1 C22 C23 C24 -168.2(2) . . . . ?
B1 C37 C38 C39 -177.6(2) . . . . ?
B1 C37 C38 C45 0.6(3) . . . . ?
B1 C37 C42 C41 177.5(2) . . . . ?
B1 C37 C42 C43 -1.6(3) . . . . ?
